data_4071700
loop_
_publ_author_name
'Kelly, Mair\'ead E.'
'Dietrich, Andrea'
'G\'omez-Ruiz, Santiago'
'Kalinowski, Bernd'
'Kaluderovi\'c, Goran N.'
'M\"uller, Thomas'
'Paschke, Reinhard'
'Schmidt, J\"urgen'
'Steinborn, Dirk'
'Wagner, Christoph'
'Schmidt, Harry'

_publ_section_title
;
 Platinum(IV) Metallacrown Ethers: Synthesis, Structures, Host Properties
 and Anticancer Evaluation
;
_journal_issue 19
_journal_name_full Organometallics
_journal_page_first 4917
_journal_paper_doi 10.1021/om800323z
_journal_volume 27
_journal_year 2008
_chemical_formula_moiety 'C14 H24 Br2 N4 O2 Pt, C1 H1 Cl3'
_chemical_formula_sum 'C15 H25 Br2 Cl3 N4 O2 Pt'
_chemical_formula_weight 754.65
_chemical_name_systematic
; 
 ? 
;
_space_group_IT_number 2
_symmetry_cell_setting triclinic
_symmetry_space_group_name_Hall '-P 1'
_symmetry_space_group_name_H-M 'P -1'
_atom_sites_solution_hydrogens geom
_atom_sites_solution_primary direct
_atom_sites_solution_secondary difmap
_audit_creation_method SHELXL-97
_cell_angle_alpha 103.18(3)
_cell_angle_beta 93.43(3)
_cell_angle_gamma 94.59(3)
_cell_formula_units_Z 2
_cell_length_a 10.438(3)
_cell_length_b 10.449(2)
_cell_length_c 11.270(3)
_cell_measurement_reflns_used 8000
_cell_measurement_temperature 220(2)
_cell_measurement_theta_max 25.9
_cell_measurement_theta_min 2.4
_cell_volume 1189.1(5)
_computing_cell_refinement IPDS
_computing_data_collection 'IPDS (Stoe & Cie, 1999)'
_computing_data_reduction IPDS
_computing_molecular_graphics 'Diamond (Brandenburg, 2001)'
_computing_publication_material SHELXL-97
_computing_structure_refinement 'SHELXL-97 (Sheldrick, 1997)'
_computing_structure_solution 'SHELXS-97 (Sheldrick, 1990)'
_diffrn_ambient_temperature 220(2)
_diffrn_measured_fraction_theta_full 0.923
_diffrn_measured_fraction_theta_max 0.923
_diffrn_measurement_device_type STOE-IPDS
_diffrn_measurement_method area-detector
_diffrn_radiation_monochromator graphite
_diffrn_radiation_source 'fine-focus sealed tube'
_diffrn_radiation_type MoK\a
_diffrn_radiation_wavelength 0.71073
_diffrn_reflns_av_R_equivalents 0.0310
_diffrn_reflns_av_sigmaI/netI 0.0320
_diffrn_reflns_limit_h_max 12
_diffrn_reflns_limit_h_min -12
_diffrn_reflns_limit_k_max 11
_diffrn_reflns_limit_k_min -11
_diffrn_reflns_limit_l_max 13
_diffrn_reflns_limit_l_min -13
_diffrn_reflns_number 9328
_diffrn_reflns_theta_full 25.96
_diffrn_reflns_theta_max 25.96
_diffrn_reflns_theta_min 2.60
_exptl_absorpt_coefficient_mu 9.615
_exptl_absorpt_correction_T_max 0.4082
_exptl_absorpt_correction_T_min 0.1977
_exptl_absorpt_correction_type numerical
_exptl_absorpt_process_details 'IPDS (Stoe & Cie, 1999)'
_exptl_crystal_colour yellow
_exptl_crystal_density_diffrn 2.108
_exptl_crystal_density_method 'not measured'
_exptl_crystal_description prisms
_exptl_crystal_F_000 716
_exptl_crystal_size_max 0.50
_exptl_crystal_size_mid 0.15
_exptl_crystal_size_min 0.13
_refine_diff_density_max 1.137
_refine_diff_density_min -1.598
_refine_diff_density_rms 0.153
_refine_ls_extinction_method none
_refine_ls_goodness_of_fit_ref 1.043
_refine_ls_hydrogen_treatment constr
_refine_ls_matrix_type full
_refine_ls_number_parameters 246
_refine_ls_number_reflns 4291
_refine_ls_number_restraints 0
_refine_ls_restrained_S_all 1.043
_refine_ls_R_factor_all 0.0313
_refine_ls_R_factor_gt 0.0250
_refine_ls_shift/su_max 0.001
_refine_ls_shift/su_mean 0.000
_refine_ls_structure_factor_coef Fsqd
_refine_ls_weighting_details 'calc w=1/[\s^2^(Fo^2^)+(0.0480P)^2^+0.0000P] where P=(Fo^2^+2Fc^2^)/3'
_refine_ls_weighting_scheme calc
_refine_ls_wR_factor_gt 0.0657
_refine_ls_wR_factor_ref 0.0732
_reflns_number_gt 3746
_reflns_number_total 4291
_reflns_threshold_expression >2sigma(I)
_cod_data_source_file om800323z_si_002.cif
_cod_data_source_block z:\ipds2882
_cod_original_cell_volume 1189.0(5)
_cod_original_sg_symbol_H-M P-1
_cod_database_code 4071700

loop_
_symmetry_equiv_pos_as_xyz
'x, y, z'
'-x, -y, -z'

loop_
_atom_site_label
_atom_site_type_symbol
_atom_site_fract_x
_atom_site_fract_y
_atom_site_fract_z
_atom_site_U_iso_or_equiv
_atom_site_adp_type
_atom_site_occupancy
_atom_site_symmetry_multiplicity
_atom_site_calc_flag
_atom_site_refinement_flags
C1 C -0.0309(5) 0.2604(6) 0.8735(5) 0.0437(13) Uani 1 1 d .
H1 H -0.0861 0.2759 0.8080 0.052 Uiso 1 1 calc R
H2 H -0.0372 0.3276 0.9463 0.052 Uiso 1 1 calc R
H3 H -0.0569 0.1754 0.8880 0.052 Uiso 1 1 calc R
C2 C 0.1386(5) 0.4576(5) 0.8079(4) 0.0367(12) Uani 1 1 d .
H6 H 0.0711 0.4562 0.7458 0.044 Uiso 1 1 calc R
H4 H 0.2185 0.4934 0.7850 0.044 Uiso 1 1 calc R
H5 H 0.1181 0.5114 0.8842 0.044 Uiso 1 1 calc R
C3 C 0.4533(5) 0.3730(5) 0.8306(4) 0.0364(11) Uani 1 1 d .
H7 H 0.4467 0.4430 0.8972 0.044 Uiso 1 1 calc R
C4 C 0.5598(5) 0.3504(5) 0.7706(5) 0.0394(12) Uani 1 1 d .
H8 H 0.6394 0.4002 0.7880 0.047 Uiso 1 1 calc R
C5 C 0.4029(4) 0.1973(5) 0.6867(4) 0.0311(10) Uani 1 1 d .
H9 H 0.3573 0.1234 0.6351 0.037 Uiso 1 1 calc R
C6 C 0.6126(5) 0.1718(6) 0.5908(5) 0.0426(13) Uani 1 1 d .
H11 H 0.6717 0.2376 0.5690 0.051 Uiso 1 1 calc R
H10 H 0.5615 0.1241 0.5169 0.051 Uiso 1 1 calc R
C7 C 0.6883(5) 0.0776(6) 0.6404(5) 0.0406(12) Uani 1 1 d .
H13 H 0.7477 0.0398 0.5822 0.049 Uiso 1 1 calc R
H12 H 0.7376 0.1231 0.7160 0.049 Uiso 1 1 calc R
C8 C 0.6608(5) -0.1191(6) 0.7100(5) 0.0429(13) Uani 1 1 d .
H14 H 0.7152 -0.0757 0.7833 0.051 Uiso 1 1 calc R
H15 H 0.7148 -0.1652 0.6506 0.051 Uiso 1 1 calc R
C9 C 0.5603(5) -0.2162(6) 0.7402(4) 0.0405(12) Uani 1 1 d .
H16 H 0.4970 -0.2482 0.6710 0.049 Uiso 1 1 calc R
H17 H 0.6007 -0.2911 0.7574 0.049 Uiso 1 1 calc R
C10 C 0.4145(5) -0.2449(5) 0.8844(5) 0.0390(12) Uani 1 1 d .
H19 H 0.4642 -0.3016 0.9223 0.047 Uiso 1 1 calc R
H18 H 0.3609 -0.2998 0.8154 0.047 Uiso 1 1 calc R
C11 C 0.3317(5) -0.1697(6) 0.9752(4) 0.0388(12) Uani 1 1 d .
H20 H 0.2822 -0.2312 1.0117 0.047 Uiso 1 1 calc R
H21 H 0.3865 -0.1093 1.0399 0.047 Uiso 1 1 calc R
C12 C 0.0914(5) -0.0471(6) 0.8036(5) 0.0462(14) Uani 1 1 d .
H22 H 0.0184 -0.0528 0.7504 0.055 Uiso 1 1 calc R
C13 C 0.1330(5) -0.1490(6) 0.8465(5) 0.0408(12) Uani 1 1 d .
H23 H 0.0952 -0.2355 0.8305 0.049 Uiso 1 1 calc R
C14 C 0.2638(4) 0.0324(5) 0.9175(4) 0.0321(11) Uani 1 1 d .
H24 H 0.3334 0.0895 0.9591 0.038 Uiso 1 1 calc R
C15 C 0.1912(4) -0.5288(6) 0.4963(4) 0.0377(12) Uani 1 1 d .
H25 H 0.1376 -0.5906 0.5306 0.045 Uiso 1 1 calc R
N1 N 0.3547(4) 0.2758(4) 0.7779(3) 0.0286(8) Uani 1 1 d .
N2 N 0.5274(4) 0.2381(4) 0.6777(3) 0.0338(9) Uani 1 1 d .
N3 N 0.1726(4) 0.0659(4) 0.8500(3) 0.0313(9) Uani 1 1 d .
N4 N 0.2437(4) -0.0954(4) 0.9189(3) 0.0328(9) Uani 1 1 d .
O1 O 0.5991(3) -0.0237(4) 0.6619(3) 0.0393(8) Uani 1 1 d .
O2 O 0.4988(3) -0.1525(4) 0.8441(3) 0.0368(8) Uani 1 1 d .
Br1 Br 0.22887(5) 0.35766(6) 1.04220(4) 0.04368(14) Uani 1 1 d .
Br2 Br 0.07727(5) 0.17468(6) 0.61150(4) 0.03908(13) Uani 1 1 d .
Pt1 Pt 0.156319(15) 0.265305(18) 0.826933(14) 0.02605(8) Uani 1 1 d .
Cl1 Cl 0.35388(12) -0.53904(17) 0.53968(13) 0.0513(4) Uani 1 1 d .
Cl2 Cl 0.16486(13) -0.5742(2) 0.33630(12) 0.0580(4) Uani 1 1 d .
Cl4 Cl 0.15023(15) -0.36897(17) 0.55510(15) 0.0576(4) Uani 1 1 d .

loop_
_atom_site_aniso_label
_atom_site_aniso_U_11
_atom_site_aniso_U_22
_atom_site_aniso_U_33
_atom_site_aniso_U_23
_atom_site_aniso_U_13
_atom_site_aniso_U_12
C1 0.034(3) 0.050(4) 0.044(3) 0.002(2) 0.010(2) 0.004(2)
C2 0.035(2) 0.040(3) 0.033(2) 0.002(2) 0.0030(19) 0.009(2)
C3 0.040(3) 0.030(3) 0.034(2) 0.001(2) -0.0030(19) -0.003(2)
C4 0.039(3) 0.029(3) 0.046(3) 0.008(2) -0.005(2) -0.011(2)
C5 0.035(2) 0.023(3) 0.032(2) 0.0041(19) -0.0002(18) -0.0078(19)
C6 0.040(3) 0.044(4) 0.042(3) 0.008(2) 0.016(2) -0.009(2)
C7 0.033(2) 0.042(4) 0.044(3) 0.005(2) 0.006(2) -0.002(2)
C8 0.039(3) 0.051(4) 0.041(3) 0.010(2) 0.005(2) 0.014(2)
C9 0.053(3) 0.034(3) 0.034(2) 0.003(2) 0.003(2) 0.012(2)
C10 0.051(3) 0.019(3) 0.050(3) 0.012(2) 0.001(2) 0.006(2)
C11 0.045(3) 0.036(3) 0.040(3) 0.017(2) 0.005(2) 0.004(2)
C12 0.037(3) 0.045(4) 0.048(3) 0.001(3) -0.007(2) -0.009(2)
C13 0.052(3) 0.019(3) 0.054(3) 0.021(2) -0.007(2) -0.010(2)
C14 0.034(2) 0.028(3) 0.034(2) 0.0074(19) -0.0007(18) 0.0013(19)
C15 0.032(2) 0.052(4) 0.033(2) 0.014(2) 0.0116(18) 0.006(2)
N1 0.0328(19) 0.023(2) 0.0284(19) 0.0056(16) -0.0026(14) -0.0010(15)
N2 0.033(2) 0.029(3) 0.037(2) 0.0052(17) 0.0025(16) -0.0056(17)
N3 0.033(2) 0.029(3) 0.0301(19) 0.0054(16) -0.0026(15) -0.0006(16)
N4 0.040(2) 0.027(3) 0.034(2) 0.0122(17) 0.0027(16) 0.0019(17)
O1 0.0302(17) 0.040(2) 0.0460(19) 0.0104(16) -0.0023(14) 0.0004(15)
O2 0.0410(18) 0.033(2) 0.0352(17) 0.0052(14) 0.0033(14) 0.0016(15)
Br1 0.0579(3) 0.0428(4) 0.0244(2) -0.0017(2) -0.0038(2) 0.0022(2)
Br2 0.0427(3) 0.0434(4) 0.0270(2) 0.0051(2) -0.00893(19) -0.0027(2)
Pt1 0.02910(11) 0.02462(13) 0.02264(10) 0.00347(7) -0.00111(6) 0.00019(7)
Cl1 0.0350(6) 0.0680(11) 0.0495(7) 0.0110(7) -0.0019(5) 0.0098(6)
Cl2 0.0446(7) 0.1001(14) 0.0333(6) 0.0206(7) 0.0056(5) 0.0134(8)
Cl4 0.0557(8) 0.0517(11) 0.0756(10) 0.0255(8) 0.0321(7) 0.0154(7)

loop_
_atom_type_symbol
_atom_type_description
_atom_type_scat_dispersion_real
_atom_type_scat_dispersion_imag
_atom_type_scat_source
C C 0.0033 0.0016 'International Tables Vol C Tables 4.2.6.8 and 6.1.1.4'
H H 0.0000 0.0000 'International Tables Vol C Tables 4.2.6.8 and 6.1.1.4'
N N 0.0061 0.0033 'International Tables Vol C Tables 4.2.6.8 and 6.1.1.4'
O O 0.0106 0.0060 'International Tables Vol C Tables 4.2.6.8 and 6.1.1.4'
Br Br -0.2901 2.4595 'International Tables Vol C Tables 4.2.6.8 and 6.1.1.4'
Pt Pt -1.7033 8.3905 'International Tables Vol C Tables 4.2.6.8 and 6.1.1.4'
Cl Cl 0.1484 0.1585 'International Tables Vol C Tables 4.2.6.8 and 6.1.1.4'

loop_
_geom_angle_atom_site_label_1
_geom_angle_atom_site_label_2
_geom_angle_atom_site_label_3
_geom_angle
Pt1 C1 H1 109.5
Pt1 C1 H2 109.5
H1 C1 H2 109.5
Pt1 C1 H3 109.5
H1 C1 H3 109.5
H2 C1 H3 109.5
Pt1 C2 H6 109.5
Pt1 C2 H4 109.5
H6 C2 H4 109.5
Pt1 C2 H5 109.5
H6 C2 H5 109.5
H4 C2 H5 109.5
C4 C3 N1 109.4(4)
C4 C3 H7 125.3
N1 C3 H7 125.3
C3 C4 N2 106.4(4)
C3 C4 H8 126.8
N2 C4 H8 126.8
N1 C5 N2 111.2(4)
N1 C5 H9 124.4
N2 C5 H9 124.4
N2 C6 C7 112.6(4)
N2 C6 H11 109.1
C7 C6 H11 109.1
N2 C6 H10 109.1
C7 C6 H10 109.1
H11 C6 H10 107.8
O1 C7 C6 107.6(4)
O1 C7 H13 110.2
C6 C7 H13 110.2
O1 C7 H12 110.2
C6 C7 H12 110.2
H13 C7 H12 108.5
O1 C8 C9 109.5(4)
O1 C8 H14 109.8
C9 C8 H14 109.8
O1 C8 H15 109.8
C9 C8 H15 109.8
H14 C8 H15 108.2
O2 C9 C8 109.2(4)
O2 C9 H16 109.8
C8 C9 H16 109.8
O2 C9 H17 109.8
C8 C9 H17 109.8
H16 C9 H17 108.3
O2 C10 C11 108.5(4)
O2 C10 H19 110.0
C11 C10 H19 110.0
O2 C10 H18 110.0
C11 C10 H18 110.0
H19 C10 H18 108.4
N4 C11 C10 112.1(4)
N4 C11 H20 109.2
C10 C11 H20 109.2
N4 C11 H21 109.2
C10 C11 H21 109.2
H20 C11 H21 107.9
C13 C12 N3 110.3(5)
C13 C12 H22 124.9
N3 C12 H22 124.9
C12 C13 N4 104.3(4)
C12 C13 H23 127.8
N4 C13 H23 127.8
N3 C14 N4 110.7(4)
N3 C14 H24 124.6
N4 C14 H24 124.6
Cl4 C15 Cl2 111.5(3)
Cl4 C15 Cl1 109.7(3)
Cl2 C15 Cl1 109.6(2)
Cl4 C15 H25 108.6
Cl2 C15 H25 108.6
Cl1 C15 H25 108.6
C5 N1 C3 106.1(4)
C5 N1 Pt1 126.9(3)
C3 N1 Pt1 126.8(3)
C5 N2 C4 106.9(4)
C5 N2 C6 126.1(4)
C4 N2 C6 126.9(4)
C14 N3 C12 106.0(5)
C14 N3 Pt1 124.7(3)
C12 N3 Pt1 129.2(4)
C14 N4 C13 108.7(4)
C14 N4 C11 125.9(4)
C13 N4 C11 125.1(4)
C8 O1 C7 112.5(4)
C10 O2 C9 110.8(4)
C1 Pt1 C2 87.4(2)
C1 Pt1 N1 178.6(2)
C2 Pt1 N1 91.21(18)
C1 Pt1 N3 91.8(2)
C2 Pt1 N3 178.86(16)
N1 Pt1 N3 89.65(15)
C1 Pt1 Br1 89.20(15)
C2 Pt1 Br1 88.40(13)
N1 Pt1 Br1 90.51(9)
N3 Pt1 Br1 90.85(10)
C1 Pt1 Br2 89.29(15)
C2 Pt1 Br2 90.91(13)
N1 Pt1 Br2 90.98(9)
N3 Pt1 Br2 89.82(10)
Br1 Pt1 Br2 178.364(19)

loop_
_geom_bond_atom_site_label_1
_geom_bond_atom_site_label_2
_geom_bond_distance
C1 Pt1 2.053(5)
C1 H1 0.9600
C1 H2 0.9600
C1 H3 0.9600
C2 Pt1 2.090(6)
C2 H6 0.9600
C2 H4 0.9600
C2 H5 0.9600
C3 C4 1.345(7)
C3 N1 1.389(6)
C3 H7 0.9300
C4 N2 1.386(6)
C4 H8 0.9300
C5 N1 1.313(6)
C5 N2 1.353(6)
C5 H9 0.9300
C6 N2 1.457(6)
C6 C7 1.492(8)
C6 H11 0.9700
C6 H10 0.9700
C7 O1 1.425(6)
C7 H13 0.9700
C7 H12 0.9700
C8 O1 1.418(7)
C8 C9 1.508(8)
C8 H14 0.9700
C8 H15 0.9700
C9 O2 1.425(6)
C9 H16 0.9700
C9 H17 0.9700
C10 O2 1.422(6)
C10 C11 1.503(7)
C10 H19 0.9700
C10 H18 0.9700
C11 N4 1.455(6)
C11 H20 0.9700
C11 H21 0.9700
C12 C13 1.357(8)
C12 N3 1.376(7)
C12 H22 0.9300
C13 N4 1.375(6)
C13 H23 0.9300
C14 N3 1.302(6)
C14 N4 1.339(7)
C14 H24 0.9300
C15 Cl4 1.748(6)
C15 Cl2 1.756(5)
C15 Cl1 1.757(5)
C15 H25 0.9800
N1 Pt1 2.176(4)
N3 Pt1 2.176(4)
Br1 Pt1 2.4465(9)
Br2 Pt1 2.4614(9)

loop_
_geom_torsion_atom_site_label_1
_geom_torsion_atom_site_label_2
_geom_torsion_atom_site_label_3
_geom_torsion_atom_site_label_4
_geom_torsion
N1 C3 C4 N2 0.7(6)
N2 C6 C7 O1 63.5(5)
O1 C8 C9 O2 -70.9(5)
O2 C10 C11 N4 66.7(5)
N3 C12 C13 N4 -1.1(6)
N2 C5 N1 C3 0.2(6)
N2 C5 N1 Pt1 175.6(3)
C4 C3 N1 C5 -0.6(6)
C4 C3 N1 Pt1 -176.0(3)
N1 C5 N2 C4 0.2(6)
N1 C5 N2 C6 177.2(5)
C3 C4 N2 C5 -0.6(6)
C3 C4 N2 C6 -177.5(5)
C7 C6 N2 C5 -92.0(6)
C7 C6 N2 C4 84.3(7)
N4 C14 N3 C12 -1.3(5)
N4 C14 N3 Pt1 176.4(3)
C13 C12 N3 C14 1.5(6)
C13 C12 N3 Pt1 -176.1(4)
N3 C14 N4 C13 0.7(6)
N3 C14 N4 C11 173.9(4)
C12 C13 N4 C14 0.2(6)
C12 C13 N4 C11 -173.0(5)
C10 C11 N4 C14 -96.2(6)
C10 C11 N4 C13 75.9(6)
C9 C8 O1 C7 175.3(4)
C6 C7 O1 C8 -179.7(4)
C11 C10 O2 C9 -167.8(4)
C8 C9 O2 C10 -172.9(4)
C5 N1 Pt1 C1 -131(7)
C3 N1 Pt1 C1 43(7)
C5 N1 Pt1 C2 -121.7(4)
C3 N1 Pt1 C2 52.8(4)
C5 N1 Pt1 N3 59.0(4)
C3 N1 Pt1 N3 -126.5(4)
C5 N1 Pt1 Br1 149.9(4)
C3 N1 Pt1 Br1 -35.7(4)
C5 N1 Pt1 Br2 -30.8(4)
C3 N1 Pt1 Br2 143.7(4)
C14 N3 Pt1 C1 -127.5(4)
C12 N3 Pt1 C1 49.8(4)
C14 N3 Pt1 C2 -87(8)
C12 N3 Pt1 C2 90(8)
C14 N3 Pt1 N1 52.3(4)
C12 N3 Pt1 N1 -130.5(4)
C14 N3 Pt1 Br1 -38.2(4)
C12 N3 Pt1 Br1 139.0(4)
C14 N3 Pt1 Br2 143.3(4)
C12 N3 Pt1 Br2 -39.5(4)
